data_7243002
loop_
_publ_author_name
'Juneja, Navkiran'
'Zahid, Ethan'
'Unruh, Daniel K.'
'Hutchins, Kristin M.'

_publ_section_title
;
 Solid-state behaviors of imines: colossal biaxial positive thermal
 expansion, motion capability, and phase transitions
;
_journal_issue 25
_journal_name_full CrystEngComm
_journal_page_first 4439
_journal_page_last 4443
_journal_paper_doi 10.1039/D1CE00706H
_journal_volume 23
_journal_year 2021
_chemical_formula_moiety 'C12 H11 N3'
_chemical_formula_sum 'C12 H11 N3'
_chemical_formula_weight 197.24
_space_group_crystal_system orthorhombic
_space_group_IT_number 19
_space_group_name_Hall 'P 2ac 2ab'
_space_group_name_H-M_alt 'P 21 21 21'
_atom_sites_solution_hydrogens mixed
_audit_creation_date 2021-02-04
_audit_creation_method
;
Olex2 1.3-ac4
(compiled 2020.03.28 svn.rd84adfe8 for Rigaku Oxford Diffraction, GUI svn.r6032)
;
_audit_update_record
;
2021-05-28 deposited with the CCDC.	2021-06-07 downloaded from the CCDC.
;
_cell_angle_alpha 90
_cell_angle_beta 90
_cell_angle_gamma 90
_cell_formula_units_Z 4
_cell_length_a 5.8323(8)
_cell_length_b 7.3764(7)
_cell_length_c 23.496(3)
_cell_measurement_reflns_used 5650
_cell_measurement_temperature 230(2)
_cell_measurement_theta_max 75.309
_cell_measurement_theta_min 3.59
_cell_volume 1010.8(2)
_computing_cell_refinement 'CrysAlisPro 1.171.41.104a (Rigaku OD, 2021)'
_computing_data_collection 'CrysAlisPro 1.171.41.104a (Rigaku OD, 2021)'
_computing_data_reduction 'CrysAlisPro 1.171.41.104a (Rigaku OD, 2021)'
_computing_molecular_graphics 'Olex2 1.3-ac4 (Dolomanov et al., 2009)'
_computing_publication_material 'Olex2 1.3-ac4 (Dolomanov et al., 2009)'
_computing_structure_refinement 'XL  (Sheldrick, 2008)'
_computing_structure_solution 'SHELXT 2014/5 (Sheldrick, 2014)'
_diffrn_ambient_temperature 229.95
_diffrn_measured_fraction_theta_full 0.991
_diffrn_measured_fraction_theta_max 0.962
_diffrn_measurement_device_type 'Bruker APEX-II CCD'
_diffrn_measurement_method '\f and \w scans'
_diffrn_radiation_type CuK\a
_diffrn_radiation_wavelength 1.54178
_diffrn_reflns_av_R_equivalents 0.1761
_diffrn_reflns_av_unetI/netI 0.1192
_diffrn_reflns_Laue_measured_fraction_full 0.991
_diffrn_reflns_Laue_measured_fraction_max 0.962
_diffrn_reflns_limit_h_max 6
_diffrn_reflns_limit_h_min -5
_diffrn_reflns_limit_k_max 9
_diffrn_reflns_limit_k_min -9
_diffrn_reflns_limit_l_max 29
_diffrn_reflns_limit_l_min -29
_diffrn_reflns_number 8670
_diffrn_reflns_point_group_measured_fraction_full 0.975
_diffrn_reflns_point_group_measured_fraction_max 0.939
_diffrn_reflns_theta_full 67.679
_diffrn_reflns_theta_max 76.855
_diffrn_reflns_theta_min 3.762
_diffrn_standards_number 0
_exptl_absorpt_coefficient_mu 0.635
_exptl_absorpt_correction_type none
_exptl_crystal_colour 'clear yellow'
_exptl_crystal_colour_lustre clear
_exptl_crystal_colour_primary yellow
_exptl_crystal_density_diffrn 1.296
_exptl_crystal_description irregular
_exptl_crystal_F_000 416
_exptl_crystal_size_max 0.15
_exptl_crystal_size_mid 0.103
_exptl_crystal_size_min 0.052
_refine_diff_density_max 0.356
_refine_diff_density_min -0.348
_refine_diff_density_rms 0.086
_refine_ls_abs_structure_details
;
 Flack x determined using 501 quotients [(I+)-(I-)]/[(I+)+(I-)]
 (Parsons, Flack and Wagner, Acta Cryst. B69 (2013) 249-259).
;
_refine_ls_abs_structure_Flack 0.1(9)
_refine_ls_extinction_method none
_refine_ls_goodness_of_fit_ref 1.046
_refine_ls_hydrogen_treatment mixed
_refine_ls_matrix_type full
_refine_ls_number_parameters 142
_refine_ls_number_reflns 1998
_refine_ls_number_restraints 2
_refine_ls_restrained_S_all 1.046
_refine_ls_R_factor_all 0.1002
_refine_ls_R_factor_gt 0.0825
_refine_ls_shift/su_max 0.000
_refine_ls_shift/su_mean 0.000
_refine_ls_structure_factor_coef Fsqd
_refine_ls_weighting_details 'w=1/[\s^2^(Fo^2^)+(0.1556P)^2^] where P=(Fo^2^+2Fc^2^)/3'
_refine_ls_weighting_scheme calc
_refine_ls_wR_factor_gt 0.2012
_refine_ls_wR_factor_ref 0.2313
_reflns_Friedel_coverage 0.630
_reflns_Friedel_fraction_full 0.952
_reflns_Friedel_fraction_max 0.904
_reflns_number_gt 1626
_reflns_number_total 1998
_reflns_threshold_expression 'I > 2\s(I)'
_cod_data_source_file d1ce00706h2.cif
_cod_data_source_block PI_230_lc_a
_cod_depositor_comments 'Adding full bibliography for 7242993--7243020.cif.'
_cod_database_code 7243002
_shelx_shelxl_version_number 2018/3
_shelx_space_group_comment
;
The symmetry employed for this shelxl refinement is uniquely defined
by the following loop, which should always be used as a source of
symmetry information in preference to the above space-group names.
They are only intended as comments.
;
_shelx_estimated_absorpt_t_max 0.968
_shelx_estimated_absorpt_t_min 0.911
_olex2_refinement_description
;
1. Fixed Uiso
 At 1.2 times of:
  All C(H) groups, All N(H,H) groups
2. Restrained distances
 N1-H1A = N1-H1B
 0.9 with sigma of 0.02
3.a Aromatic/amide H refined with riding coordinates:
 C7(H7), C2(H2), C3(H3), C5(H5), C6(H6), C9(H9), C10(H10), C11(H11), C12(H12)
;
_olex2_submission_special_instructions 'No special instructions were received'

loop_
_space_group_symop_operation_xyz
'x, y, z'
'-x+1/2, -y, z+1/2'
'-x, y+1/2, -z+1/2'
'x+1/2, -y+1/2, -z'

loop_
_atom_site_label
_atom_site_type_symbol
_atom_site_fract_x
_atom_site_fract_y
_atom_site_fract_z
_atom_site_U_iso_or_equiv
_atom_site_adp_type
_atom_site_occupancy
_atom_site_site_symmetry_order
_atom_site_calc_flag
_atom_site_refinement_flags_posn
_atom_site_refinement_flags_adp
_atom_site_refinement_flags_occupancy
_atom_site_disorder_assembly
_atom_site_disorder_group
N1 N 0.1803(8) 0.5342(6) 0.5222(2) 0.0575(11) Uani 1 1 d D . . . .
H1A H 0.069(8) 0.611(6) 0.534(3) 0.069 Uiso 1 1 d D U . . .
H1B H 0.262(10) 0.476(8) 0.549(2) 0.069 Uiso 1 1 d D U . . .
N2 N 0.5931(6) 0.6085(4) 0.30819(17) 0.0461(10) Uani 1 1 d . . . . .
C7 C 0.7859(7) 0.5477(5) 0.2933(2) 0.0444(10) Uani 1 1 d . . . . .
H7 H 0.876890 0.486727 0.320187 0.053 Uiso 1 1 calc R U . . .
C1 C 0.2879(7) 0.5573(5) 0.4710(2) 0.0447(10) Uani 1 1 d . . . . .
C2 C 0.1936(7) 0.6627(5) 0.4276(2) 0.0446(10) Uani 1 1 d . . . . .
H2 H 0.055573 0.725110 0.434144 0.054 Uiso 1 1 calc R U . . .
C3 C 0.2990(7) 0.6769(5) 0.3752(2) 0.0439(10) Uani 1 1 d . . . . .
H3 H 0.230612 0.747974 0.346669 0.053 Uiso 1 1 calc R U . . .
C4 C 0.5057(7) 0.5878(5) 0.36370(19) 0.0405(9) Uani 1 1 d . . . . .
C5 C 0.6041(7) 0.4850(5) 0.4077(2) 0.0454(10) Uani 1 1 d . . . . .
H5 H 0.744208 0.425194 0.401387 0.054 Uiso 1 1 calc R U . . .
C6 C 0.4982(7) 0.4706(5) 0.4599(2) 0.0456(10) Uani 1 1 d . . . . .
H6 H 0.567740 0.401396 0.488766 0.055 Uiso 1 1 calc R U . . .
C8 C 0.8720(7) 0.5694(5) 0.2351(2) 0.0426(9) Uani 1 1 d . . . . .
C9 C 0.7396(7) 0.6467(5) 0.1916(2) 0.0454(10) Uani 1 1 d . . . . .
H9 H 0.591608 0.690695 0.199297 0.054 Uiso 1 1 calc R U . . .
C10 C 0.8295(8) 0.6575(5) 0.1370(2) 0.0485(11) Uani 1 1 d . . . . .
H10 H 0.739482 0.711195 0.108421 0.058 Uiso 1 1 calc R U . . .
N3 N 1.0371(6) 0.5956(4) 0.12293(17) 0.0470(9) Uani 1 1 d . . . . .
C11 C 1.1615(7) 0.5247(5) 0.1645(2) 0.0471(10) Uani 1 1 d . . . . .
H11 H 1.308324 0.480888 0.155356 0.057 Uiso 1 1 calc R U . . .
C12 C 1.0896(8) 0.5110(6) 0.2203(2) 0.0476(11) Uani 1 1 d . . . . .
H12 H 1.187829 0.462206 0.248096 0.057 Uiso 1 1 calc R U . . .

loop_
_atom_site_aniso_label
_atom_site_aniso_U_11
_atom_site_aniso_U_22
_atom_site_aniso_U_33
_atom_site_aniso_U_23
_atom_site_aniso_U_13
_atom_site_aniso_U_12
N1 0.057(2) 0.068(2) 0.048(3) 0.0026(18) 0.008(2) 0.0095(19)
N2 0.040(2) 0.0476(15) 0.050(3) -0.0010(13) -0.0010(18) -0.0018(14)
C7 0.039(2) 0.0490(17) 0.045(3) 0.0012(15) -0.0041(19) 0.0012(16)
C1 0.043(2) 0.0466(17) 0.044(3) -0.0041(15) -0.0007(19) -0.0033(16)
C2 0.0361(19) 0.0503(17) 0.047(3) -0.0004(15) -0.0016(19) 0.0065(15)
C3 0.040(2) 0.0478(17) 0.044(2) 0.0045(15) -0.0077(19) 0.0023(15)
C4 0.036(2) 0.0421(15) 0.043(2) -0.0007(13) -0.0009(18) -0.0016(14)
C5 0.0380(19) 0.0494(16) 0.049(3) -0.0014(16) -0.001(2) 0.0044(16)
C6 0.046(2) 0.0462(17) 0.045(2) -0.0001(14) -0.004(2) 0.0026(16)
C8 0.040(2) 0.0428(16) 0.045(2) -0.0030(14) 0.0003(19) -0.0038(15)
C9 0.036(2) 0.0495(18) 0.051(3) -0.0025(15) -0.004(2) 0.0075(16)
C10 0.046(2) 0.0500(18) 0.049(3) 0.0031(17) -0.009(2) 0.0049(16)
N3 0.0442(18) 0.0478(15) 0.049(2) 0.0003(13) -0.0003(18) -0.0029(13)
C11 0.0368(19) 0.0510(18) 0.054(3) -0.0022(17) 0.002(2) 0.0039(16)
C12 0.044(2) 0.0505(18) 0.049(3) 0.0035(16) -0.004(2) 0.0014(17)

loop_
_atom_type_symbol
_atom_type_description
_atom_type_scat_dispersion_real
_atom_type_scat_dispersion_imag
_atom_type_scat_source
C C 0.0181 0.0091 'International Tables Vol C Tables 4.2.6.8 and 6.1.1.4'
H H 0.0000 0.0000 'International Tables Vol C Tables 4.2.6.8 and 6.1.1.4'
N N 0.0311 0.0180 'International Tables Vol C Tables 4.2.6.8 and 6.1.1.4'

loop_
_exptl_crystal_face_index_h
_exptl_crystal_face_index_k
_exptl_crystal_face_index_l
_exptl_crystal_face_perp_dist
0.81 -4.62 2.17 0.0636
0.34 -0.29 -15.14 0.0246
-0.61 0.38 14.99 0.0244
0.11 -1.72 -14.20 0.0357
-1.30 0.25 -14.27 0.0337
-2.54 -2.12 9.09 0.0670
-0.23 2.97 -11.88 0.0486
-0.84 3.60 9.44 0.0666
-3.69 -0.16 -3.35 0.0545
-2.93 0.84 -9.22 0.0528
3.69 0.13 3.36 0.0485
3.00 -2.69 3.59 0.0538
-0.03 3.96 5.91 0.0646
-0.29 4.36 -6.11 0.0646
3.57 -1.59 -0.44 0.0408

loop_
_geom_angle_atom_site_label_1
_geom_angle_atom_site_label_2
_geom_angle_atom_site_label_3
_geom_angle
_geom_angle_site_symmetry_1
_geom_angle_site_symmetry_3
_geom_angle_publ_flag
H1A N1 H1B 118(6) . . ?
C1 N1 H1A 121(4) . . ?
C1 N1 H1B 116(4) . . ?
C7 N2 C4 122.8(4) . . ?
N2 C7 H7 119.1 . . ?
N2 C7 C8 121.8(4) . . ?
C8 C7 H7 119.1 . . ?
N1 C1 C2 122.1(4) . . ?
N1 C1 C6 120.4(4) . . ?
C2 C1 C6 117.5(4) . . ?
C1 C2 H2 119.4 . . ?
C3 C2 C1 121.2(4) . . ?
C3 C2 H2 119.4 . . ?
C2 C3 H3 119.3 . . ?
C2 C3 C4 121.4(4) . . ?
C4 C3 H3 119.3 . . ?
C3 C4 N2 116.1(4) . . ?
C3 C4 C5 117.6(4) . . ?
C5 C4 N2 126.3(3) . . ?
C4 C5 H5 119.6 . . ?
C6 C5 C4 120.9(3) . . ?
C6 C5 H5 119.6 . . ?
C1 C6 H6 119.3 . . ?
C5 C6 C1 121.3(4) . . ?
C5 C6 H6 119.3 . . ?
C9 C8 C7 122.4(4) . . ?
C12 C8 C7 121.0(4) . . ?
C12 C8 C9 116.6(4) . . ?
C8 C9 H9 120.3 . . ?
C10 C9 C8 119.3(4) . . ?
C10 C9 H9 120.3 . . ?
C9 C10 H10 118.3 . . ?
N3 C10 C9 123.5(4) . . ?
N3 C10 H10 118.3 . . ?
C11 N3 C10 116.7(4) . . ?
N3 C11 H11 117.9 . . ?
N3 C11 C12 124.3(4) . . ?
C12 C11 H11 117.9 . . ?
C8 C12 H12 120.2 . . ?
C11 C12 C8 119.6(4) . . ?
C11 C12 H12 120.2 . . ?

loop_
_geom_bond_atom_site_label_1
_geom_bond_atom_site_label_2
_geom_bond_distance
_geom_bond_site_symmetry_2
_geom_bond_publ_flag
N1 H1A 0.90(3) . ?
N1 H1B 0.90(3) . ?
N1 C1 1.368(6) . ?
N2 C7 1.261(6) . ?
N2 C4 1.409(6) . ?
C7 H7 0.9400 . ?
C7 C8 1.464(6) . ?
C1 C2 1.395(6) . ?
C1 C6 1.408(6) . ?
C2 H2 0.9400 . ?
C2 C3 1.380(6) . ?
C3 H3 0.9400 . ?
C3 C4 1.399(6) . ?
C4 C5 1.404(6) . ?
C5 H5 0.9400 . ?
C5 C6 1.379(6) . ?
C6 H6 0.9400 . ?
C8 C9 1.403(6) . ?
C8 C12 1.385(6) . ?
C9 H9 0.9400 . ?
C9 C10 1.388(7) . ?
C10 H10 0.9400 . ?
C10 N3 1.336(6) . ?
N3 C11 1.323(6) . ?
C11 H11 0.9400 . ?
C11 C12 1.381(7) . ?
C12 H12 0.9400 . ?

loop_
_geom_hbond_atom_site_label_D
_geom_hbond_atom_site_label_H
_geom_hbond_atom_site_label_A
_geom_hbond_distance_DH
_geom_hbond_distance_HA
_geom_hbond_distance_DA
_geom_hbond_angle_DHA
_geom_hbond_site_symmetry_A
_geom_hbond_publ_flag
N1 H1B N3 0.90(3) 2.16(3) 3.038(6) 166(6) 2_665 yes

loop_
_geom_torsion_atom_site_label_1
_geom_torsion_atom_site_label_2
_geom_torsion_atom_site_label_3
_geom_torsion_atom_site_label_4
_geom_torsion
_geom_torsion_site_symmetry_1
_geom_torsion_site_symmetry_2
_geom_torsion_site_symmetry_3
_geom_torsion_site_symmetry_4
_geom_torsion_publ_flag
N1 C1 C2 C3 -176.7(4) . . . . ?
N1 C1 C6 C5 176.9(4) . . . . ?
N2 C7 C8 C9 -4.8(6) . . . . ?
N2 C7 C8 C12 176.2(4) . . . . ?
N2 C4 C5 C6 -178.0(3) . . . . ?
C7 N2 C4 C3 174.3(4) . . . . ?
C7 N2 C4 C5 -6.6(6) . . . . ?
C7 C8 C9 C10 -177.9(3) . . . . ?
C7 C8 C12 C11 176.6(4) . . . . ?
C1 C2 C3 C4 -0.6(6) . . . . ?
C2 C1 C6 C5 -1.7(6) . . . . ?
C2 C3 C4 N2 178.3(3) . . . . ?
C2 C3 C4 C5 -0.9(6) . . . . ?
C3 C4 C5 C6 1.0(6) . . . . ?
C4 N2 C7 C8 179.4(3) . . . . ?
C4 C5 C6 C1 0.3(6) . . . . ?
C6 C1 C2 C3 1.9(6) . . . . ?
C8 C9 C10 N3 0.9(6) . . . . ?
C9 C8 C12 C11 -2.4(5) . . . . ?
C9 C10 N3 C11 -1.6(6) . . . . ?
C10 N3 C11 C12 0.2(6) . . . . ?
N3 C11 C12 C8 1.8(6) . . . . ?
C12 C8 C9 C10 1.1(5) . . . . ?
